data_4518690
loop_
_publ_author_name
'Liu, Yawei'
'Li, Yanzhong'
'Wen, Yue'
'Su, Xianlong'
'Xu, Ming'
'Feng, Wei'
'Liu, Qian'
'Li, Fuyou'

_publ_section_title
;
 Significantly Enhanced Afterglow Brightness via Intramolecular Energy
 Transfer
;
_journal_name_full 'ACS Materials Letters'
_journal_page_first 713
_journal_page_last 720
_journal_paper_doi 10.1021/acsmaterialslett.1c00183
_journal_year 2021
_chemical_formula_sum 'C41 H44 B F2 N3 O S'
_chemical_formula_weight 675.66
_space_group_crystal_system monoclinic
_space_group_IT_number 15
_space_group_name_Hall '-C 2yc'
_space_group_name_H-M_alt 'C 1 2/c 1'
_atom_sites_solution_hydrogens geom
_audit_creation_method SHELXL-2016/6
_cell_angle_alpha 90
_cell_angle_beta 105.654(3)
_cell_angle_gamma 90
_cell_formula_units_Z 8
_cell_length_a 36.544(3)
_cell_length_b 19.7923(15)
_cell_length_c 10.9076(7)
_cell_measurement_reflns_used 1741
_cell_measurement_temperature 140(2)
_cell_measurement_theta_max 29.71
_cell_measurement_theta_min 3.81
_cell_volume 7596.7(10)
_computing_cell_refinement 'Bruker SAINT'
_computing_data_collection 'Bruker APEX2'
_computing_data_reduction 'Bruker SAINT'
_computing_molecular_graphics 'Bruker SHELXTL'
_computing_publication_material 'Bruker SHELXTL'
_computing_structure_refinement 'SHELXL-2016/6 (Sheldrick, 2016)'
_computing_structure_solution 'SHELXT 2014/5 (Sheldrick, 2014)'
_diffrn_ambient_temperature 140(2)
_diffrn_measured_fraction_theta_full 0.998
_diffrn_measured_fraction_theta_max 0.998
_diffrn_measurement_device_type 'Bruker APEX-II CCD'
_diffrn_measurement_method '\f and \w scans'
_diffrn_radiation_type GaK\a
_diffrn_radiation_wavelength 1.34138
_diffrn_reflns_av_R_equivalents 0.0595
_diffrn_reflns_av_unetI/netI 0.0435
_diffrn_reflns_Laue_measured_fraction_full 0.998
_diffrn_reflns_Laue_measured_fraction_max 0.998
_diffrn_reflns_limit_h_max 44
_diffrn_reflns_limit_h_min -45
_diffrn_reflns_limit_k_max 24
_diffrn_reflns_limit_k_min -24
_diffrn_reflns_limit_l_max 13
_diffrn_reflns_limit_l_min -13
_diffrn_reflns_number 36116
_diffrn_reflns_point_group_measured_fraction_full 0.998
_diffrn_reflns_point_group_measured_fraction_max 0.998
_diffrn_reflns_theta_full 53.594
_diffrn_reflns_theta_max 56.995
_diffrn_reflns_theta_min 4.027
_exptl_absorpt_coefficient_mu 0.721
_exptl_absorpt_correction_T_max 0.751
_exptl_absorpt_correction_T_min 0.598
_exptl_absorpt_correction_type multi-scan
_exptl_absorpt_process_details sadabs
_exptl_crystal_colour orange
_exptl_crystal_density_diffrn 1.182
_exptl_crystal_description rod
_exptl_crystal_F_000 2864
_exptl_crystal_size_max 0.110
_exptl_crystal_size_mid 0.032
_exptl_crystal_size_min 0.020
_refine_diff_density_max 0.311
_refine_diff_density_min -0.358
_refine_diff_density_rms 0.067
_refine_ls_extinction_method none
_refine_ls_goodness_of_fit_ref 1.062
_refine_ls_hydrogen_treatment constr
_refine_ls_matrix_type full
_refine_ls_number_parameters 487
_refine_ls_number_reflns 7764
_refine_ls_number_restraints 58
_refine_ls_restrained_S_all 1.066
_refine_ls_R_factor_all 0.0700
_refine_ls_R_factor_gt 0.0551
_refine_ls_shift/su_max 0.001
_refine_ls_shift/su_mean 0.000
_refine_ls_structure_factor_coef Fsqd
_refine_ls_weighting_details 'w=1/[\s^2^(Fo^2^)+(0.0901P)^2^+7.0410P] where P=(Fo^2^+2Fc^2^)/3'
_refine_ls_weighting_scheme calc
_refine_ls_wR_factor_gt 0.1600
_refine_ls_wR_factor_ref 0.1712
_reflns_Friedel_coverage 0.000
_reflns_number_gt 6014
_reflns_number_total 7764
_reflns_threshold_expression 'I > 2\s(I)'
_cod_data_source_file tz1c00183_si_006.cif
_cod_data_source_block platon_sq
_cod_original_sg_symbol_H-M 'C 2/c'
_cod_database_code 4518690
_shelx_shelxl_version_number 2016/6
_shelx_space_group_comment
; 
The symmetry employed for this shelxl refinement is uniquely defined 
by the following loop, which should always be used as a source of 
symmetry information in preference to the above space-group names. 
They are only intended as comments. 
;
_shelx_estimated_absorpt_t_min 0.925
_shelx_estimated_absorpt_t_max 0.986

loop_
_space_group_symop_operation_xyz
'x, y, z'
'-x, y, -z+1/2'
'x+1/2, y+1/2, z'
'-x+1/2, y+1/2, -z+1/2'
'-x, -y, -z'
'x, -y, z-1/2'
'-x+1/2, -y+1/2, -z'
'x+1/2, -y+1/2, z-1/2'

loop_
_atom_site_label
_atom_site_type_symbol
_atom_site_fract_x
_atom_site_fract_y
_atom_site_fract_z
_atom_site_U_iso_or_equiv
_atom_site_adp_type
_atom_site_occupancy
_atom_site_site_symmetry_order
_atom_site_calc_flag
_atom_site_refinement_flags_posn
_atom_site_refinement_flags_adp
_atom_site_refinement_flags_occupancy
_atom_site_disorder_assembly
_atom_site_disorder_group
B1 B 0.61268(6) 0.27642(11) 0.34767(19) 0.0253(4) Uani 1 1 d . . . . .
F1 F 0.59702(3) 0.23584(6) 0.24213(11) 0.0341(3) Uani 1 1 d . . . . .
F2 F 0.62828(4) 0.23582(6) 0.45264(11) 0.0363(3) Uani 1 1 d . . . . .
N1 N 0.58171(4) 0.32259(8) 0.37415(14) 0.0251(3) Uani 1 1 d . . . . .
N2 N 0.64336(4) 0.32317(8) 0.32041(14) 0.0225(3) Uani 1 1 d . . . . .
N3 N 0.77333(6) 0.84685(14) 0.7556(2) 0.0585(6) Uani 1 1 d . . . . .
C1 C 0.54867(5) 0.30175(11) 0.39645(18) 0.0291(4) Uani 1 1 d . . . . .
C2 C 0.52663(5) 0.35831(11) 0.40869(18) 0.0304(4) Uani 1 1 d . . . . .
C3 C 0.54695(5) 0.41572(10) 0.39381(17) 0.0271(4) Uani 1 1 d . . . . .
C4 C 0.58183(5) 0.39303(9) 0.37232(16) 0.0231(4) Uani 1 1 d . . . . .
C5 C 0.61279(5) 0.42799(9) 0.35079(16) 0.0224(4) Uani 1 1 d . . . . .
C6 C 0.64356(5) 0.39366(9) 0.32680(16) 0.0220(4) Uani 1 1 d . . . . .
C7 C 0.67795(5) 0.41701(10) 0.30212(17) 0.0266(4) Uani 1 1 d . . . . .
C8 C 0.69726(5) 0.35999(10) 0.27885(18) 0.0287(4) Uani 1 1 d . . . . .
C9 C 0.67542(5) 0.30292(10) 0.29184(17) 0.0261(4) Uani 1 1 d . . . . .
C10 C 0.61252(5) 0.50331(9) 0.35079(17) 0.0237(4) Uani 1 1 d . . . . .
C11 C 0.59700(5) 0.53856(10) 0.23813(17) 0.0270(4) Uani 1 1 d . . . . .
H11 H 0.587163 0.514194 0.161240 0.032 Uiso 1 1 calc R U . . .
C12 C 0.59568(5) 0.60843(10) 0.23632(17) 0.0268(4) Uani 1 1 d . . . . .
H12 H 0.584688 0.631244 0.158455 0.032 Uiso 1 1 calc R U . . .
C13 C 0.61032(5) 0.64609(9) 0.34780(17) 0.0231(4) Uani 1 1 d . . . . .
C14 C 0.62620(6) 0.61015(10) 0.46003(17) 0.0276(4) Uani 1 1 d . . . . .
H14 H 0.636497 0.634294 0.536892 0.033 Uiso 1 1 calc R U . . .
C15 C 0.62727(6) 0.54012(10) 0.46166(17) 0.0276(4) Uani 1 1 d . . . . .
H15 H 0.638181 0.517075 0.539324 0.033 Uiso 1 1 calc R U . . .
C16 C 0.60992(5) 0.72104(10) 0.34608(17) 0.0247(4) Uani 1 1 d . . . . .
C17 C 0.61059(6) 0.75800(10) 0.45595(18) 0.0293(4) Uani 1 1 d . . . . .
H17 H 0.609701 0.734783 0.531315 0.035 Uiso 1 1 calc R U . . .
C18 C 0.61252(6) 0.82778(10) 0.4567(2) 0.0335(4) Uani 1 1 d . . . . .
H18 H 0.613163 0.851686 0.532778 0.040 Uiso 1 1 calc R U . . .
C19 C 0.61355(6) 0.86353(10) 0.3479(2) 0.0328(4) Uani 1 1 d . . . . .
C20 C 0.61110(6) 0.82717(11) 0.2365(2) 0.0351(5) Uani 1 1 d . . . . .
H20 H 0.610348 0.850698 0.159907 0.042 Uiso 1 1 calc R U . . .
C21 C 0.60973(6) 0.75719(10) 0.23586(19) 0.0316(4) Uani 1 1 d . . . . .
H21 H 0.608654 0.733413 0.159309 0.038 Uiso 1 1 calc R U . . .
C22 C 0.61591(7) 0.93836(11) 0.3491(2) 0.0409(5) Uani 1 1 d D . . . .
C23 C 0.64246(7) 0.97433(11) 0.4327(3) 0.0431(5) Uani 1 1 d D . . . .
C24 C 0.5963(3) 1.0792(7) 0.367(2) 0.070(4) Uani 0.53(3) 1 d . U P A 1
H24A H 0.578878 1.066066 0.418676 0.084 Uiso 0.53(3) 1 calc R U P A 1
H24B H 0.592502 1.127722 0.345812 0.084 Uiso 0.53(3) 1 calc R U P A 1
C25 C 0.5884(4) 1.0370(8) 0.2464(18) 0.074(4) Uani 0.53(3) 1 d . U P A 1
H25A H 0.564355 1.052824 0.187166 0.088 Uiso 0.53(3) 1 calc R U P A 1
H25B H 0.608992 1.044774 0.204916 0.088 Uiso 0.53(3) 1 calc R U P A 1
O1 O 0.5856(3) 0.9690(6) 0.2656(13) 0.0395(19) Uani 0.53(3) 1 d . U P A 1
S1 S 0.64213(11) 1.06467(18) 0.4504(5) 0.0473(13) Uani 0.53(3) 1 d . U P A 1
C24' C 0.5939(4) 1.0761(7) 0.3122(19) 0.067(4) Uani 0.47(3) 1 d D U P A 2
H24C H 0.572178 1.069850 0.349236 0.081 Uiso 0.47(3) 1 calc R U P A 2
H24D H 0.593581 1.123771 0.284197 0.081 Uiso 0.47(3) 1 calc R U P A 2
C25' C 0.5883(4) 1.0317(5) 0.1992(19) 0.060(3) Uani 0.47(3) 1 d D U P A 2
H25C H 0.564710 1.044745 0.134523 0.072 Uiso 0.47(3) 1 calc R U P A 2
H25D H 0.609868 1.037457 0.161143 0.072 Uiso 0.47(3) 1 calc R U P A 2
O1' O 0.5859(4) 0.9620(8) 0.2347(12) 0.042(2) Uani 0.47(3) 1 d D U P A 2
S1' S 0.6383(3) 1.0606(3) 0.4370(10) 0.095(3) Uani 0.47(3) 1 d D U P A 2
C26 C 0.67684(7) 0.94324(11) 0.5176(2) 0.0386(5) Uani 1 1 d . . . . .
C27 C 0.69914(6) 0.89912(12) 0.4695(2) 0.0379(5) Uani 1 1 d . . . . .
H27 H 0.692271 0.889814 0.380755 0.045 Uiso 1 1 calc R U . . .
C28 C 0.73098(6) 0.86844(12) 0.5470(2) 0.0387(5) Uani 1 1 d . . . . .
H28 H 0.745395 0.838449 0.510367 0.046 Uiso 1 1 calc R U . . .
C29 C 0.74253(7) 0.88056(13) 0.6785(2) 0.0432(6) Uani 1 1 d . . . . .
C30 C 0.72102(8) 0.92653(13) 0.7268(2) 0.0482(6) Uani 1 1 d . . . . .
H30 H 0.728348 0.936982 0.815027 0.058 Uiso 1 1 calc R U . . .
C31 C 0.68946(8) 0.95695(12) 0.6490(2) 0.0471(6) Uani 1 1 d . . . . .
H31 H 0.675653 0.988341 0.685078 0.057 Uiso 1 1 calc R U . . .
C32 C 0.53912(7) 0.22906(12) 0.4045(2) 0.0399(5) Uani 1 1 d . . . . .
H32A H 0.541353 0.205577 0.327728 0.060 Uiso 1 1 calc R U . . .
H32B H 0.513028 0.224940 0.411400 0.060 Uiso 1 1 calc R U . . .
H32C H 0.556695 0.208811 0.479590 0.060 Uiso 1 1 calc R U . . .
C33 C 0.48850(6) 0.35412(13) 0.4364(2) 0.0382(5) Uani 1 1 d . . . . .
H33A H 0.473829 0.316372 0.387026 0.046 Uiso 1 1 calc R U . . .
H33B H 0.474274 0.396414 0.408025 0.046 Uiso 1 1 calc R U . . .
C34 C 0.49184(6) 0.34326(13) 0.5777(2) 0.0418(5) Uani 1 1 d . . . . .
H34A H 0.504909 0.300430 0.605442 0.063 Uiso 1 1 calc R U . . .
H34B H 0.466390 0.341918 0.591042 0.063 Uiso 1 1 calc R U . . .
H34C H 0.506369 0.380464 0.627100 0.063 Uiso 1 1 calc R U . . .
C35 C 0.53370(6) 0.48698(11) 0.39687(19) 0.0339(5) Uani 1 1 d . . . . .
H35A H 0.507135 0.487134 0.399785 0.051 Uiso 1 1 calc R U . . .
H35B H 0.535832 0.510744 0.320275 0.051 Uiso 1 1 calc R U . . .
H35C H 0.549462 0.509786 0.472559 0.051 Uiso 1 1 calc R U . . .
C36 C 0.69250(6) 0.48787(11) 0.3063(2) 0.0370(5) Uani 1 1 d . . . . .
H36A H 0.699562 0.504043 0.394462 0.056 Uiso 1 1 calc R U . . .
H36B H 0.672626 0.517054 0.254277 0.056 Uiso 1 1 calc R U . . .
H36C H 0.714827 0.488919 0.272807 0.056 Uiso 1 1 calc R U . . .
C37 C 0.73451(6) 0.35691(13) 0.2454(2) 0.0412(5) Uani 1 1 d . . . . .
H37A H 0.737054 0.397841 0.196210 0.049 Uiso 1 1 calc R U . . .
H37B H 0.734286 0.317252 0.189912 0.049 Uiso 1 1 calc R U . . .
C38 C 0.76893(7) 0.35197(18) 0.3606(3) 0.0618(8) Uani 1 1 d . . . . .
H38A H 0.769868 0.391748 0.414857 0.093 Uiso 1 1 calc R U . . .
H38B H 0.792128 0.349904 0.332006 0.093 Uiso 1 1 calc R U . . .
H38C H 0.766947 0.311077 0.409056 0.093 Uiso 1 1 calc R U . . .
C39 C 0.68463(6) 0.23064(11) 0.2778(2) 0.0358(5) Uani 1 1 d . . . . .
H39A H 0.673843 0.202935 0.333837 0.054 Uiso 1 1 calc R U . . .
H39B H 0.712283 0.224786 0.300950 0.054 Uiso 1 1 calc R U . . .
H39C H 0.673846 0.216550 0.189218 0.054 Uiso 1 1 calc R U . . .
C40 C 0.79719(8) 0.80627(19) 0.7006(3) 0.0672(9) Uani 1 1 d . . . . .
H40A H 0.782006 0.770431 0.648827 0.101 Uiso 1 1 calc R U . . .
H40B H 0.817421 0.786002 0.768446 0.101 Uiso 1 1 calc R U . . .
H40C H 0.808478 0.834588 0.646691 0.101 Uiso 1 1 calc R U . . .
C41 C 0.78726(10) 0.8651(2) 0.8884(3) 0.0790(11) Uani 1 1 d . . . . .
H41A H 0.766589 0.861411 0.929548 0.119 Uiso 1 1 calc R U . . .
H41B H 0.796671 0.911707 0.895272 0.119 Uiso 1 1 calc R U . . .
H41C H 0.807974 0.834603 0.930427 0.119 Uiso 1 1 calc R U . . .

loop_
_atom_site_aniso_label
_atom_site_aniso_U_11
_atom_site_aniso_U_22
_atom_site_aniso_U_33
_atom_site_aniso_U_23
_atom_site_aniso_U_13
_atom_site_aniso_U_12
B1 0.0313(11) 0.0242(10) 0.0226(10) -0.0014(8) 0.0114(8) 0.0000(8)
F1 0.0432(7) 0.0317(6) 0.0317(6) -0.0113(5) 0.0174(5) -0.0081(5)
F2 0.0469(7) 0.0345(6) 0.0317(6) 0.0099(5) 0.0179(5) 0.0091(5)
N1 0.0267(8) 0.0278(8) 0.0237(8) -0.0020(6) 0.0120(6) -0.0013(6)
N2 0.0250(7) 0.0243(8) 0.0203(7) -0.0020(6) 0.0094(6) 0.0029(6)
N3 0.0426(12) 0.0973(19) 0.0313(11) 0.0052(11) 0.0025(9) -0.0187(12)
C1 0.0270(9) 0.0396(11) 0.0223(9) -0.0034(8) 0.0095(7) -0.0069(8)
C2 0.0252(9) 0.0473(12) 0.0199(9) -0.0040(8) 0.0081(7) -0.0008(8)
C3 0.0255(9) 0.0398(11) 0.0165(8) -0.0018(7) 0.0065(7) 0.0059(8)
C4 0.0254(9) 0.0262(9) 0.0188(8) -0.0020(7) 0.0076(7) 0.0015(7)
C5 0.0268(9) 0.0246(9) 0.0154(8) -0.0012(7) 0.0053(7) 0.0028(7)
C6 0.0250(9) 0.0236(9) 0.0187(8) -0.0012(7) 0.0080(7) 0.0000(7)
C7 0.0253(9) 0.0349(10) 0.0208(9) -0.0011(7) 0.0081(7) -0.0028(7)
C8 0.0255(9) 0.0394(11) 0.0233(9) -0.0023(8) 0.0104(7) 0.0012(8)
C9 0.0271(9) 0.0332(10) 0.0192(8) -0.0035(7) 0.0081(7) 0.0046(7)
C10 0.0273(9) 0.0234(9) 0.0212(9) -0.0017(7) 0.0079(7) 0.0015(7)
C11 0.0344(10) 0.0275(9) 0.0178(9) -0.0033(7) 0.0048(7) 0.0030(7)
C12 0.0329(10) 0.0279(9) 0.0186(9) 0.0015(7) 0.0053(7) 0.0046(7)
C13 0.0252(9) 0.0252(9) 0.0204(9) -0.0003(7) 0.0091(7) 0.0022(7)
C14 0.0379(10) 0.0251(9) 0.0186(9) -0.0024(7) 0.0060(7) 0.0006(8)
C15 0.0373(10) 0.0252(9) 0.0182(9) 0.0012(7) 0.0042(7) 0.0019(7)
C16 0.0264(9) 0.0251(9) 0.0228(9) 0.0004(7) 0.0074(7) 0.0026(7)
C17 0.0384(11) 0.0265(10) 0.0252(9) -0.0001(7) 0.0122(8) 0.0010(8)
C18 0.0438(12) 0.0260(10) 0.0327(11) -0.0036(8) 0.0138(9) 0.0010(8)
C19 0.0343(11) 0.0245(10) 0.0387(11) 0.0034(8) 0.0087(9) 0.0036(8)
C20 0.0439(12) 0.0313(11) 0.0312(11) 0.0096(8) 0.0119(9) 0.0059(9)
C21 0.0386(11) 0.0320(10) 0.0247(9) 0.0034(8) 0.0097(8) 0.0047(8)
C22 0.0435(12) 0.0261(11) 0.0567(15) 0.0083(10) 0.0193(11) 0.0063(9)
C23 0.0542(14) 0.0240(10) 0.0595(15) -0.0019(10) 0.0298(12) -0.0037(9)
C24 0.046(4) 0.031(3) 0.139(11) -0.003(6) 0.034(6) 0.008(3)
C25 0.045(4) 0.086(8) 0.082(8) 0.047(6) 0.002(5) 0.004(4)
O1 0.035(2) 0.029(2) 0.051(4) -0.002(3) 0.006(3) 0.0047(16)
S1 0.044(2) 0.0140(11) 0.091(2) -0.0035(10) 0.0307(15) -0.0014(8)
C24' 0.076(6) 0.022(4) 0.102(10) -0.003(5) 0.020(6) -0.005(3)
C25' 0.069(5) 0.025(4) 0.092(9) 0.037(5) 0.030(6) 0.010(3)
O1' 0.045(3) 0.038(4) 0.044(4) 0.004(3) 0.013(3) 0.009(2)
S1' 0.128(5) 0.044(2) 0.143(4) -0.028(2) 0.087(4) -0.035(3)
C26 0.0490(13) 0.0307(10) 0.0423(12) -0.0072(9) 0.0228(10) -0.0133(9)
C27 0.0431(12) 0.0453(12) 0.0281(10) -0.0063(9) 0.0147(9) -0.0073(9)
C28 0.0379(11) 0.0512(13) 0.0300(11) -0.0041(10) 0.0145(9) -0.0086(10)
C29 0.0425(12) 0.0584(15) 0.0309(11) -0.0004(10) 0.0138(9) -0.0260(11)
C30 0.0607(16) 0.0576(15) 0.0316(12) -0.0113(11) 0.0215(11) -0.0311(12)
C31 0.0656(16) 0.0378(12) 0.0494(14) -0.0167(11) 0.0350(13) -0.0218(11)
C32 0.0382(11) 0.0431(13) 0.0415(12) -0.0048(10) 0.0164(10) -0.0132(9)
C33 0.0261(10) 0.0603(14) 0.0311(11) -0.0044(10) 0.0125(8) -0.0023(9)
C34 0.0362(11) 0.0595(15) 0.0367(12) 0.0037(10) 0.0217(9) 0.0015(10)
C35 0.0327(10) 0.0453(12) 0.0251(9) -0.0009(9) 0.0104(8) 0.0136(9)
C36 0.0355(11) 0.0378(11) 0.0404(12) 0.0005(9) 0.0150(9) -0.0081(9)
C37 0.0335(11) 0.0557(14) 0.0417(12) -0.0044(10) 0.0226(10) 0.0014(10)
C38 0.0296(12) 0.096(2) 0.0631(18) -0.0116(16) 0.0179(12) 0.0007(13)
C39 0.0356(11) 0.0349(11) 0.0390(11) -0.0047(9) 0.0140(9) 0.0098(8)
C40 0.0355(13) 0.107(3) 0.0560(17) 0.0260(17) 0.0075(12) -0.0043(14)
C41 0.084(2) 0.109(3) 0.0326(14) 0.0148(16) -0.0044(14) -0.041(2)

loop_
_atom_type_symbol
_atom_type_description
_atom_type_scat_dispersion_real
_atom_type_scat_dispersion_imag
_atom_type_scat_source
C C 0.0137 0.0067 'International Tables Vol C Tables 4.2.6.8 and 6.1.1.4'
H H 0.0000 0.0000 'International Tables Vol C Tables 4.2.6.8 and 6.1.1.4'
B B 0.0070 0.0029 'International Tables Vol C Tables 4.2.6.8 and 6.1.1.4'
F F 0.0583 0.0400 'International Tables Vol C Tables 4.2.6.8 and 6.1.1.4'
N N 0.0241 0.0134 'International Tables Vol C Tables 4.2.6.8 and 6.1.1.4'
O O 0.0389 0.0241 'International Tables Vol C Tables 4.2.6.8 and 6.1.1.4'
S S 0.2925 0.4295 'International Tables Vol C Tables 4.2.6.8 and 6.1.1.4'

loop_
_geom_angle_atom_site_label_1
_geom_angle_atom_site_label_2
_geom_angle_atom_site_label_3
_geom_angle
_geom_angle_site_symmetry_1
_geom_angle_site_symmetry_3
_geom_angle_publ_flag
F2 B1 F1 109.47(16) . . ?
F2 B1 N1 110.32(15) . . ?
F1 B1 N1 109.76(16) . . ?
F2 B1 N2 110.35(16) . . ?
F1 B1 N2 110.12(15) . . ?
N1 B1 N2 106.80(15) . . ?
C1 N1 C4 108.22(15) . . ?
C1 N1 B1 125.91(16) . . ?
C4 N1 B1 125.78(15) . . ?
C9 N2 C6 108.32(15) . . ?
C9 N2 B1 125.92(16) . . ?
C6 N2 B1 125.71(15) . . ?
C29 N3 C40 120.3(2) . . ?
C29 N3 C41 119.9(3) . . ?
C40 N3 C41 118.1(3) . . ?
N1 C1 C2 109.55(17) . . ?
N1 C1 C32 122.53(18) . . ?
C2 C1 C32 127.92(18) . . ?
C3 C2 C1 107.58(17) . . ?
C3 C2 C33 128.36(19) . . ?
C1 C2 C33 124.04(19) . . ?
C2 C3 C4 106.88(17) . . ?
C2 C3 C35 125.61(18) . . ?
C4 C3 C35 127.49(18) . . ?
N1 C4 C5 120.19(16) . . ?
N1 C4 C3 107.77(16) . . ?
C5 C4 C3 132.04(18) . . ?
C6 C5 C4 121.26(17) . . ?
C6 C5 C10 119.46(16) . . ?
C4 C5 C10 119.27(16) . . ?
N2 C6 C5 120.07(16) . . ?
N2 C6 C7 107.84(15) . . ?
C5 C6 C7 132.07(17) . . ?
C8 C7 C6 106.68(17) . . ?
C8 C7 C36 124.94(18) . . ?
C6 C7 C36 128.30(18) . . ?
C7 C8 C9 107.61(17) . . ?
C7 C8 C37 127.96(19) . . ?
C9 C8 C37 124.44(19) . . ?
N2 C9 C8 109.54(17) . . ?
N2 C9 C39 122.91(18) . . ?
C8 C9 C39 127.54(17) . . ?
C15 C10 C11 118.34(17) . . ?
C15 C10 C5 121.54(16) . . ?
C11 C10 C5 120.11(16) . . ?
C12 C11 C10 121.15(17) . . ?
C12 C11 H11 119.4 . . ?
C10 C11 H11 119.4 . . ?
C11 C12 C13 120.99(17) . . ?
C11 C12 H12 119.5 . . ?
C13 C12 H12 119.5 . . ?
C14 C13 C12 117.33(17) . . ?
C14 C13 C16 121.31(16) . . ?
C12 C13 C16 121.34(16) . . ?
C15 C14 C13 121.53(17) . . ?
C15 C14 H14 119.2 . . ?
C13 C14 H14 119.2 . . ?
C14 C15 C10 120.65(17) . . ?
C14 C15 H15 119.7 . . ?
C10 C15 H15 119.7 . . ?
C21 C16 C17 117.66(18) . . ?
C21 C16 C13 121.36(17) . . ?
C17 C16 C13 120.96(17) . . ?
C18 C17 C16 121.10(18) . . ?
C18 C17 H17 119.4 . . ?
C16 C17 H17 119.4 . . ?
C17 C18 C19 121.08(19) . . ?
C17 C18 H18 119.5 . . ?
C19 C18 H18 119.5 . . ?
C18 C19 C20 118.11(19) . . ?
C18 C19 C22 121.1(2) . . ?
C20 C19 C22 120.81(19) . . ?
C21 C20 C19 120.89(19) . . ?
C21 C20 H20 119.6 . . ?
C19 C20 H20 119.6 . . ?
C20 C21 C16 121.05(19) . . ?
C20 C21 H21 119.5 . . ?
C16 C21 H21 119.5 . . ?
C23 C22 O1 121.5(5) . . ?
C23 C22 C19 124.4(2) . . ?
O1 C22 C19 113.7(5) . . ?
C23 C22 O1' 129.3(6) . . ?
C19 C22 O1' 106.1(6) . . ?
C22 C23 C26 122.7(2) . . ?
C22 C23 S1' 119.6(4) . . ?
C26 C23 S1' 117.6(4) . . ?
C22 C23 S1 125.1(2) . . ?
C26 C23 S1 112.0(2) . . ?
C25 C24 S1 107.5(9) . . ?
C25 C24 H24A 110.2 . . ?
S1 C24 H24A 110.2 . . ?
C25 C24 H24B 110.2 . . ?
S1 C24 H24B 110.2 . . ?
H24A C24 H24B 108.5 . . ?
O1 C25 C24 114.3(10) . . ?
O1 C25 H25A 108.7 . . ?
C24 C25 H25A 108.7 . . ?
O1 C25 H25B 108.7 . . ?
C24 C25 H25B 108.7 . . ?
H25A C25 H25B 107.6 . . ?
C25 O1 C22 117.1(10) . . ?
C24 S1 C23 98.3(5) . . ?
C25' C24' S1' 114.2(11) . . ?
C25' C24' H24C 108.7 . . ?
S1' C24' H24C 108.7 . . ?
C25' C24' H24D 108.7 . . ?
S1' C24' H24D 108.7 . . ?
H24C C24' H24D 107.6 . . ?
O1' C25' C24' 110.4(10) . . ?
O1' C25' H25C 109.6 . . ?
C24' C25' H25C 109.6 . . ?
O1' C25' H25D 109.6 . . ?
C24' C25' H25D 109.6 . . ?
H25C C25' H25D 108.1 . . ?
C25' O1' C22 116.0(11) . . ?
C23 S1' C24' 102.3(6) . . ?
C27 C26 C31 116.2(2) . . ?
C27 C26 C23 120.7(2) . . ?
C31 C26 C23 123.2(2) . . ?
C28 C27 C26 121.9(2) . . ?
C28 C27 H27 119.1 . . ?
C26 C27 H27 119.1 . . ?
C27 C28 C29 121.5(2) . . ?
C27 C28 H28 119.3 . . ?
C29 C28 H28 119.3 . . ?
N3 C29 C30 122.3(2) . . ?
N3 C29 C28 120.7(2) . . ?
C30 C29 C28 116.9(2) . . ?
C31 C30 C29 121.2(2) . . ?
C31 C30 H30 119.4 . . ?
C29 C30 H30 119.4 . . ?
C30 C31 C26 122.3(2) . . ?
C30 C31 H31 118.9 . . ?
C26 C31 H31 118.9 . . ?
C1 C32 H32A 109.5 . . ?
C1 C32 H32B 109.5 . . ?
H32A C32 H32B 109.5 . . ?
C1 C32 H32C 109.5 . . ?
H32A C32 H32C 109.5 . . ?
H32B C32 H32C 109.5 . . ?
C2 C33 C34 112.58(17) . . ?
C2 C33 H33A 109.1 . . ?
C34 C33 H33A 109.1 . . ?
C2 C33 H33B 109.1 . . ?
C34 C33 H33B 109.1 . . ?
H33A C33 H33B 107.8 . . ?
C33 C34 H34A 109.5 . . ?
C33 C34 H34B 109.5 . . ?
H34A C34 H34B 109.5 . . ?
C33 C34 H34C 109.5 . . ?
H34A C34 H34C 109.5 . . ?
H34B C34 H34C 109.5 . . ?
C3 C35 H35A 109.5 . . ?
C3 C35 H35B 109.5 . . ?
H35A C35 H35B 109.5 . . ?
C3 C35 H35C 109.5 . . ?
H35A C35 H35C 109.5 . . ?
H35B C35 H35C 109.5 . . ?
C7 C36 H36A 109.5 . . ?
C7 C36 H36B 109.5 . . ?
H36A C36 H36B 109.5 . . ?
C7 C36 H36C 109.5 . . ?
H36A C36 H36C 109.5 . . ?
H36B C36 H36C 109.5 . . ?
C8 C37 C38 113.79(19) . . ?
C8 C37 H37A 108.8 . . ?
C38 C37 H37A 108.8 . . ?
C8 C37 H37B 108.8 . . ?
C38 C37 H37B 108.8 . . ?
H37A C37 H37B 107.7 . . ?
C37 C38 H38A 109.5 . . ?
C37 C38 H38B 109.5 . . ?
H38A C38 H38B 109.5 . . ?
C37 C38 H38C 109.5 . . ?
H38A C38 H38C 109.5 . . ?
H38B C38 H38C 109.5 . . ?
C9 C39 H39A 109.5 . . ?
C9 C39 H39B 109.5 . . ?
H39A C39 H39B 109.5 . . ?
C9 C39 H39C 109.5 . . ?
H39A C39 H39C 109.5 . . ?
H39B C39 H39C 109.5 . . ?
N3 C40 H40A 109.5 . . ?
N3 C40 H40B 109.5 . . ?
H40A C40 H40B 109.5 . . ?
N3 C40 H40C 109.5 . . ?
H40A C40 H40C 109.5 . . ?
H40B C40 H40C 109.5 . . ?
N3 C41 H41A 109.5 . . ?
N3 C41 H41B 109.5 . . ?
H41A C41 H41B 109.5 . . ?
N3 C41 H41C 109.5 . . ?
H41A C41 H41C 109.5 . . ?
H41B C41 H41C 109.5 . . ?

loop_
_geom_bond_atom_site_label_1
_geom_bond_atom_site_label_2
_geom_bond_distance
_geom_bond_site_symmetry_2
_geom_bond_publ_flag
B1 F2 1.389(2) . ?
B1 F1 1.394(2) . ?
B1 N1 1.541(3) . ?
B1 N2 1.543(3) . ?
N1 C1 1.358(2) . ?
N1 C4 1.394(2) . ?
N2 C9 1.352(2) . ?
N2 C6 1.397(2) . ?
N3 C29 1.381(3) . ?
N3 C40 1.432(4) . ?
N3 C41 1.445(4) . ?
C1 C2 1.406(3) . ?
C1 C32 1.489(3) . ?
C2 C3 1.390(3) . ?
C2 C33 1.506(3) . ?
C3 C4 1.429(2) . ?
C3 C35 1.494(3) . ?
C4 C5 1.399(3) . ?
C5 C6 1.398(2) . ?
C5 C10 1.491(3) . ?
C6 C7 1.431(3) . ?
C7 C8 1.390(3) . ?
C7 C36 1.496(3) . ?
C8 C9 1.412(3) . ?
C8 C37 1.502(3) . ?
C9 C39 1.487(3) . ?
C10 C15 1.390(3) . ?
C10 C11 1.394(3) . ?
C11 C12 1.384(3) . ?
C11 H11 0.9500 . ?
C12 C13 1.403(3) . ?
C12 H12 0.9500 . ?
C13 C14 1.399(3) . ?
C13 C16 1.484(3) . ?
C14 C15 1.387(3) . ?
C14 H14 0.9500 . ?
C15 H15 0.9500 . ?
C16 C21 1.397(3) . ?
C16 C17 1.399(3) . ?
C17 C18 1.383(3) . ?
C17 H17 0.9500 . ?
C18 C19 1.390(3) . ?
C18 H18 0.9500 . ?
C19 C20 1.395(3) . ?
C19 C22 1.484(3) . ?
C20 C21 1.386(3) . ?
C20 H20 0.9500 . ?
C21 H21 0.9500 . ?
C22 C23 1.343(3) . ?
C22 O1 1.372(11) . ?
C22 O1' 1.496(12) . ?
C23 C26 1.479(4) . ?
C23 S1' 1.716(6) . ?
C23 S1 1.799(4) . ?
C24 C25 1.521(17) . ?
C24 S1 1.700(13) . ?
C24 H24A 0.9900 . ?
C24 H24B 0.9900 . ?
C25 O1 1.370(19) . ?
C25 H25A 0.9900 . ?
C25 H25B 0.9900 . ?
C24' C25' 1.482(14) . ?
C24' S1' 1.842(13) . ?
C24' H24C 0.9900 . ?
C24' H24D 0.9900 . ?
C25' O1' 1.443(18) . ?
C25' H25C 0.9900 . ?
C25' H25D 0.9900 . ?
C26 C27 1.390(3) . ?
C26 C31 1.408(3) . ?
C27 C28 1.381(3) . ?
C27 H27 0.9500 . ?
C28 C29 1.403(3) . ?
C28 H28 0.9500 . ?
C29 C30 1.395(4) . ?
C30 C31 1.373(4) . ?
C30 H30 0.9500 . ?
C31 H31 0.9500 . ?
C32 H32A 0.9800 . ?
C32 H32B 0.9800 . ?
C32 H32C 0.9800 . ?
C33 C34 1.527(3) . ?
C33 H33A 0.9900 . ?
C33 H33B 0.9900 . ?
C34 H34A 0.9800 . ?
C34 H34B 0.9800 . ?
C34 H34C 0.9800 . ?
C35 H35A 0.9800 . ?
C35 H35B 0.9800 . ?
C35 H35C 0.9800 . ?
C36 H36A 0.9800 . ?
C36 H36B 0.9800 . ?
C36 H36C 0.9800 . ?
C37 C38 1.522(4) . ?
C37 H37A 0.9900 . ?
C37 H37B 0.9900 . ?
C38 H38A 0.9800 . ?
C38 H38B 0.9800 . ?
C38 H38C 0.9800 . ?
C39 H39A 0.9800 . ?
C39 H39B 0.9800 . ?
C39 H39C 0.9800 . ?
C40 H40A 0.9800 . ?
C40 H40B 0.9800 . ?
C40 H40C 0.9800 . ?
C41 H41A 0.9800 . ?
C41 H41B 0.9800 . ?
C41 H41C 0.9800 . ?

loop_
_geom_torsion_atom_site_label_1
_geom_torsion_atom_site_label_2
_geom_torsion_atom_site_label_3
_geom_torsion_atom_site_label_4
_geom_torsion
_geom_torsion_site_symmetry_1
_geom_torsion_site_symmetry_2
_geom_torsion_site_symmetry_3
_geom_torsion_site_symmetry_4
_geom_torsion_publ_flag
F2 B1 N1 C1 -63.4(2) . . . . ?
F1 B1 N1 C1 57.3(2) . . . . ?
N2 B1 N1 C1 176.65(16) . . . . ?
F2 B1 N1 C4 120.40(19) . . . . ?
F1 B1 N1 C4 -118.89(18) . . . . ?
N2 B1 N1 C4 0.5(2) . . . . ?
F2 B1 N2 C9 60.5(2) . . . . ?
F1 B1 N2 C9 -60.5(2) . . . . ?
N1 B1 N2 C9 -179.58(16) . . . . ?
F2 B1 N2 C6 -116.37(18) . . . . ?
F1 B1 N2 C6 122.67(18) . . . . ?
N1 B1 N2 C6 3.6(2) . . . . ?
C4 N1 C1 C2 0.4(2) . . . . ?
B1 N1 C1 C2 -176.37(17) . . . . ?
C4 N1 C1 C32 179.97(18) . . . . ?
B1 N1 C1 C32 3.2(3) . . . . ?
N1 C1 C2 C3 -0.2(2) . . . . ?
C32 C1 C2 C3 -179.8(2) . . . . ?
N1 C1 C2 C33 -178.76(17) . . . . ?
C32 C1 C2 C33 1.7(3) . . . . ?
C1 C2 C3 C4 0.0(2) . . . . ?
C33 C2 C3 C4 178.43(18) . . . . ?
C1 C2 C3 C35 178.58(18) . . . . ?
C33 C2 C3 C35 -3.0(3) . . . . ?
C1 N1 C4 C5 -179.88(16) . . . . ?
B1 N1 C4 C5 -3.1(3) . . . . ?
C1 N1 C4 C3 -0.4(2) . . . . ?
B1 N1 C4 C3 176.36(16) . . . . ?
C2 C3 C4 N1 0.3(2) . . . . ?
C35 C3 C4 N1 -178.31(17) . . . . ?
C2 C3 C4 C5 179.66(19) . . . . ?
C35 C3 C4 C5 1.1(3) . . . . ?
N1 C4 C5 C6 2.0(3) . . . . ?
C3 C4 C5 C6 -177.33(18) . . . . ?
N1 C4 C5 C10 -179.27(15) . . . . ?
C3 C4 C5 C10 1.4(3) . . . . ?
C9 N2 C6 C5 177.81(16) . . . . ?
B1 N2 C6 C5 -4.9(3) . . . . ?
C9 N2 C6 C7 -0.71(19) . . . . ?
B1 N2 C6 C7 176.62(16) . . . . ?
C4 C5 C6 N2 1.8(3) . . . . ?
C10 C5 C6 N2 -176.90(15) . . . . ?
C4 C5 C6 C7 179.90(18) . . . . ?
C10 C5 C6 C7 1.2(3) . . . . ?
N2 C6 C7 C8 1.2(2) . . . . ?
C5 C6 C7 C8 -177.08(19) . . . . ?
N2 C6 C7 C36 -175.79(18) . . . . ?
C5 C6 C7 C36 5.9(3) . . . . ?
C6 C7 C8 C9 -1.2(2) . . . . ?
C36 C7 C8 C9 175.90(18) . . . . ?
C6 C7 C8 C37 178.65(19) . . . . ?
C36 C7 C8 C37 -4.2(3) . . . . ?
C6 N2 C9 C8 -0.1(2) . . . . ?
B1 N2 C9 C8 -177.38(16) . . . . ?
C6 N2 C9 C39 179.86(17) . . . . ?
B1 N2 C9 C39 2.5(3) . . . . ?
C7 C8 C9 N2 0.8(2) . . . . ?
C37 C8 C9 N2 -179.06(18) . . . . ?
C7 C8 C9 C39 -179.09(19) . . . . ?
C37 C8 C9 C39 1.0(3) . . . . ?
C6 C5 C10 C15 -91.4(2) . . . . ?
C4 C5 C10 C15 89.9(2) . . . . ?
C6 C5 C10 C11 89.1(2) . . . . ?
C4 C5 C10 C11 -89.6(2) . . . . ?
C15 C10 C11 C12 -1.0(3) . . . . ?
C5 C10 C11 C12 178.57(17) . . . . ?
C10 C11 C12 C13 0.7(3) . . . . ?
C11 C12 C13 C14 0.0(3) . . . . ?
C11 C12 C13 C16 178.40(17) . . . . ?
C12 C13 C14 C15 -0.4(3) . . . . ?
C16 C13 C14 C15 -178.82(18) . . . . ?
C13 C14 C15 C10 0.1(3) . . . . ?
C11 C10 C15 C14 0.6(3) . . . . ?
C5 C10 C15 C14 -178.98(18) . . . . ?
C14 C13 C16 C21 152.48(19) . . . . ?
C12 C13 C16 C21 -25.9(3) . . . . ?
C14 C13 C16 C17 -26.0(3) . . . . ?
C12 C13 C16 C17 155.62(19) . . . . ?
C21 C16 C17 C18 -2.5(3) . . . . ?
C13 C16 C17 C18 176.06(18) . . . . ?
C16 C17 C18 C19 0.5(3) . . . . ?
C17 C18 C19 C20 2.4(3) . . . . ?
C17 C18 C19 C22 -179.5(2) . . . . ?
C18 C19 C20 C21 -3.4(3) . . . . ?
C22 C19 C20 C21 178.6(2) . . . . ?
C19 C20 C21 C16 1.4(3) . . . . ?
C17 C16 C21 C20 1.5(3) . . . . ?
C13 C16 C21 C20 -177.04(18) . . . . ?
C18 C19 C22 C23 53.5(3) . . . . ?
C20 C19 C22 C23 -128.5(3) . . . . ?
C18 C19 C22 O1 -119.1(7) . . . . ?
C20 C19 C22 O1 58.9(7) . . . . ?
C18 C19 C22 O1' -131.5(6) . . . . ?
C20 C19 C22 O1' 46.5(6) . . . . ?
O1 C22 C23 C26 -175.7(7) . . . . ?
C19 C22 C23 C26 12.3(4) . . . . ?
O1' C22 C23 C26 -161.5(7) . . . . ?
C19 C22 C23 S1' -171.4(3) . . . . ?
O1' C22 C23 S1' 14.8(8) . . . . ?
O1 C22 C23 S1 1.2(8) . . . . ?
C19 C22 C23 S1 -170.8(2) . . . . ?
S1 C24 C25 O1 72.1(14) . . . . ?
C24 C25 O1 C22 -56.3(14) . . . . ?
C23 C22 O1 C25 17.1(12) . . . . ?
C19 C22 O1 C25 -170.1(8) . . . . ?
C25 C24 S1 C23 -44.2(10) . . . . ?
C22 C23 S1 C24 14.5(8) . . . . ?
C26 C23 S1 C24 -168.4(7) . . . . ?
S1' C24' C25' O1' 62.4(16) . . . . ?
C24' C25' O1' C22 -47.8(16) . . . . ?
C23 C22 O1' C25' 8.4(13) . . . . ?
C19 C22 O1' C25' -166.3(8) . . . . ?
C22 C23 S1' C24' 0.3(8) . . . . ?
C26 C23 S1' C24' 176.7(7) . . . . ?
C25' C24' S1' C23 -37.5(12) . . . . ?
C22 C23 C26 C27 48.9(3) . . . . ?
S1' C23 C26 C27 -127.5(3) . . . . ?
S1 C23 C26 C27 -128.4(2) . . . . ?
C22 C23 C26 C31 -132.5(3) . . . . ?
S1' C23 C26 C31 51.1(4) . . . . ?
S1 C23 C26 C31 50.2(3) . . . . ?
C31 C26 C27 C28 2.5(3) . . . . ?
C23 C26 C27 C28 -178.8(2) . . . . ?
C26 C27 C28 C29 -0.3(3) . . . . ?
C40 N3 C29 C30 -172.7(2) . . . . ?
C41 N3 C29 C30 -8.1(4) . . . . ?
C40 N3 C29 C28 8.9(4) . . . . ?
C41 N3 C29 C28 173.5(2) . . . . ?
C27 C28 C29 N3 176.7(2) . . . . ?
C27 C28 C29 C30 -1.9(3) . . . . ?
N3 C29 C30 C31 -176.8(2) . . . . ?
C28 C29 C30 C31 1.7(3) . . . . ?
C29 C30 C31 C26 0.6(3) . . . . ?
C27 C26 C31 C30 -2.7(3) . . . . ?
C23 C26 C31 C30 178.6(2) . . . . ?
C3 C2 C33 C34 -97.5(3) . . . . ?
C1 C2 C33 C34 80.7(3) . . . . ?
C7 C8 C37 C38 90.0(3) . . . . ?
C9 C8 C37 C38 -90.1(3) . . . . ?
